data_4301734
loop_
_publ_author_name
'Martin A. Bennett'
'Suresh K. Bhargava'
'Alan M. Bond'
'Vipul Bansal'
'Craig M. Forsyth'
'Si-Xuan Guo'
'Steven H. Priv\'er'

_publ_section_title
;
Electrochemical and Chemical Oxidation of
[Pt2(\m-pyrophosphite)4]4-Revisited: Characterization of a Nitrosyl
Derivative, [Pt2(\m-pyrophosphite)4(NO)]3-
;
_journal_name_full 'Inorganic Chemistry'
_journal_page_first 2593
_journal_page_last 2604
_journal_paper_doi 10.1021/ic802213v
_journal_volume 48
_journal_year 2009
_chemical_formula_moiety '3(C36 H30 N P2), H8 N O21 P8 Pt2, 2(C4 H10 O), C H2 Cl2'
_chemical_formula_sum 'C117 H120 Cl2 N4 O23 P14 Pt2'
_chemical_formula_weight 2844.83
_chemical_name_systematic
; 
 ? 
;
_space_group_IT_number 2
_symmetry_cell_setting triclinic
_symmetry_space_group_name_Hall '-P 1'
_symmetry_space_group_name_H-M 'P -1'
_atom_sites_solution_hydrogens geom
_atom_sites_solution_primary direct
_atom_sites_solution_secondary difmap
_audit_creation_method SHELXL-97
_cell_angle_alpha 90.581(1)
_cell_angle_beta 94.069(1)
_cell_angle_gamma 92.801(1)
_cell_formula_units_Z 2
_cell_length_a 14.4911(4)
_cell_length_b 16.5138(4)
_cell_length_c 24.8553(7)
_cell_measurement_temperature 123(2)
_cell_volume 5925.3(3)
_computing_cell_refinement 'Bruker Apex2 v2.0 (Bruker AXS, 2005)'
_computing_data_collection 'Bruker Apex2 v2.0 (Bruker AXS, 2005)'
_computing_data_reduction 'Bruker Apex2 v2.0 (Bruker AXS, 2005)'
_computing_molecular_graphics 'X-Seed (Barbour, 2001)'
_computing_structure_refinement 'SHELXL-97 (Sheldrick, 1997)'
_computing_structure_solution 'SHELXS-97 (Sheldrick, 1990)'
_diffrn_ambient_temperature 123(2)
_diffrn_measured_fraction_theta_full 0.981
_diffrn_measured_fraction_theta_max 0.981
_diffrn_measurement_device_type 'Bruker X8 Apex CCD'
_diffrn_measurement_method 'thin slice phi and omega scans'
_diffrn_radiation_monochromator graphite
_diffrn_radiation_source 'fine-focus sealed tube'
_diffrn_radiation_type MoK\a
_diffrn_radiation_wavelength 0.71073
_diffrn_reflns_av_R_equivalents 0.0751
_diffrn_reflns_av_sigmaI/netI 0.0993
_diffrn_reflns_limit_h_max 17
_diffrn_reflns_limit_h_min -17
_diffrn_reflns_limit_k_max 19
_diffrn_reflns_limit_k_min -15
_diffrn_reflns_limit_l_max 29
_diffrn_reflns_limit_l_min -29
_diffrn_reflns_number 74533
_diffrn_reflns_theta_full 25.00
_diffrn_reflns_theta_max 25.00
_diffrn_reflns_theta_min 1.23
_diffrn_standards_number 0
_exptl_absorpt_coefficient_mu 2.665
_exptl_absorpt_correction_T_max 0.94
_exptl_absorpt_correction_T_min 0.61
_exptl_absorpt_correction_type multi-scan
_exptl_absorpt_process_details 'SADABS (Bruker AXS, 2000)'
_exptl_crystal_colour yellow-orange
_exptl_crystal_density_diffrn 1.594
_exptl_crystal_density_method 'not measured'
_exptl_crystal_description plate
_exptl_crystal_F_000 2868
_exptl_crystal_size_max 0.20
_exptl_crystal_size_mid 0.18
_exptl_crystal_size_min 0.02
_refine_diff_density_max 1.855
_refine_diff_density_min -3.339
_refine_diff_density_rms 0.215
_refine_ls_extinction_method none
_refine_ls_goodness_of_fit_ref 1.138
_refine_ls_hydrogen_treatment constr
_refine_ls_matrix_type full
_refine_ls_number_parameters 746
_refine_ls_number_reflns 20508
_refine_ls_number_restraints 4
_refine_ls_restrained_S_all 1.138
_refine_ls_R_factor_all 0.1160
_refine_ls_R_factor_gt 0.0824
_refine_ls_shift/su_max 0.001
_refine_ls_shift/su_mean 0.000
_refine_ls_structure_factor_coef Fsqd
_refine_ls_weighting_details 'calc w=1/[\s^2^(Fo^2^)+(0.0000P)^2^+150.6764P] where P=(Fo^2^+2Fc^2^)/3'
_refine_ls_weighting_scheme calc
_refine_ls_wR_factor_gt 0.1567
_refine_ls_wR_factor_ref 0.1675
_reflns_number_gt 14936
_reflns_number_total 20508
_reflns_threshold_expression >2sigma(I)
_cod_data_source_file ic802213v_si_001.cif
_cod_data_source_block a38_07ab
_cod_database_code 4301734

loop_
_symmetry_equiv_pos_as_xyz
'x, y, z'
'-x, -y, -z'

loop_
_atom_site_label
_atom_site_type_symbol
_atom_site_fract_x
_atom_site_fract_y
_atom_site_fract_z
_atom_site_U_iso_or_equiv
_atom_site_adp_type
_atom_site_occupancy
_atom_site_symmetry_multiplicity
_atom_site_calc_flag
_atom_site_refinement_flags
_atom_site_disorder_assembly
_atom_site_disorder_group
Pt1 Pt 0.36518(3) 0.20999(3) 0.198025(17) 0.00712(11) Uani 1 1 d . . .
Cl1 Cl 0.2741(5) 0.1105(6) 0.4810(3) 0.124(3) Uani 1 1 d . . .
P1 P 0.3284(2) 0.1175(2) 0.26451(13) 0.0189(7) Uani 1 1 d . . .
O1 O 0.3255(6) 0.0283(5) 0.2443(3) 0.024(2) Uiso 1 1 d . . .
H1' H 0.2941 0.0239 0.2146 0.029 Uiso 1 1 calc R . .
N1 N 0.0991(7) 0.3769(7) 0.2288(4) 0.025(2) Uiso 1 1 d DU . .
C1 C 0.8006(7) 0.1324(7) 0.0467(4) 0.009(2) Uiso 1 1 d . . .
Pt2 Pt 0.21127(3) 0.30268(3) 0.218362(18) 0.01205(12) Uani 1 1 d U A .
Cl2 Cl 0.3572(6) 0.2741(6) 0.4733(4) 0.158(4) Uani 1 1 d . . .
P2 P 0.1650(2) 0.2090(2) 0.28362(13) 0.0222(8) Uani 1 1 d U . .
O2 O 0.3852(6) 0.1243(6) 0.3181(4) 0.029(2) Uiso 1 1 d . . .
C2 C 0.7909(8) 0.0855(7) 0.0000(5) 0.015(3) Uiso 1 1 d . . .
H2 H 0.7483 0.0996 -0.0288 0.018 Uiso 1 1 calc R . .
P3 P 0.27415(19) 0.12831(19) 0.13580(12) 0.0113(6) Uani 1 1 d . . .
O3 O 0.2201(6) 0.1266(5) 0.2783(3) 0.026(2) Uiso 1 1 d . A .
N3 N 0.6667(6) 0.2303(6) -0.0009(3) 0.010(2) Uiso 1 1 d . . .
C3 C 0.8430(8) 0.0181(8) -0.0051(5) 0.022(3) Uiso 1 1 d . . .
H3 H 0.8341 -0.0155 -0.0365 0.027 Uiso 1 1 calc R . .
P4 P 0.1158(2) 0.2251(2) 0.15439(13) 0.0201(7) Uani 1 1 d . . .
O4 O 0.0636(6) 0.1787(5) 0.2747(4) 0.028(2) Uiso 1 1 d . A .
H4' H 0.0530 0.1619 0.2427 0.034 Uiso 1 1 calc R . .
N4 N 0.8022(6) 0.7689(6) 0.2308(4) 0.011(2) Uiso 1 1 d . . .
C4 C 0.9085(8) -0.0002(8) 0.0361(5) 0.022(3) Uiso 1 1 d . . .
H4 H 0.9455 -0.0455 0.0323 0.026 Uiso 1 1 calc R . .
P5 P 0.4098(2) 0.29878(19) 0.13131(13) 0.0155(7) Uani 1 1 d . . .
O5 O 0.1836(6) 0.2396(6) 0.3418(4) 0.035(2) Uiso 1 1 d . A .
N5 N 0.2060(7) 0.6992(6) 0.4925(4) 0.023(2) Uiso 1 1 d . . .
C5 C 0.9200(8) 0.0469(7) 0.0824(5) 0.020(3) Uiso 1 1 d . . .
H5 H 0.9649 0.0340 0.1103 0.024 Uiso 1 1 calc R . .
P6 P 0.2559(2) 0.3977(2) 0.15331(16) 0.0293(9) Uani 1 1 d U . .
O6 O 0.2813(5) 0.0378(5) 0.1449(3) 0.0147(18) Uiso 1 1 d . . .
C6 C 0.8661(7) 0.1133(7) 0.0882(5) 0.015(3) Uiso 1 1 d . . .
H6 H 0.8737 0.1456 0.1202 0.018 Uiso 1 1 calc R . .
P7 P 0.4637(2) 0.2873(2) 0.25873(14) 0.0210(8) Uani 1 1 d . . .
O7 O 0.2886(5) 0.1443(5) 0.0760(3) 0.0193(19) Uiso 1 1 d . . .
H7' H 0.2849 0.1940 0.0700 0.023 Uiso 1 1 calc R . .
C7 C 0.6425(7) 0.1704(7) 0.1005(4) 0.012(2) Uiso 1 1 d . . .
P8 P 0.3040(3) 0.3822(2) 0.28228(16) 0.0348(10) Uani 1 1 d . . .
O8 O 0.1644(5) 0.1418(5) 0.1420(3) 0.0130(17) Uiso 1 1 d . A .
C8 C 0.5611(8) 0.1285(7) 0.0797(5) 0.017(3) Uiso 1 1 d . . .
H8 H 0.5449 0.1271 0.0420 0.020 Uiso 1 1 calc R . .
P9 P 0.72239(18) 0.21217(18) 0.05472(11) 0.0091(6) Uani 1 1 d . . .
O9 O 0.0240(6) 0.1960(5) 0.1761(3) 0.024(2) Uiso 1 1 d . A .
C9 C 0.5051(8) 0.0896(8) 0.1145(5) 0.020(3) Uiso 1 1 d . . .
H9 H 0.4489 0.0624 0.1009 0.025 Uiso 1 1 calc R . .
P10 P 0.67723(18) 0.29527(18) -0.04636(11) 0.0088(6) Uani 1 1 d . . .
O10 O 0.0969(6) 0.2658(5) 0.0999(3) 0.029(2) Uiso 1 1 d . A .
H10' H 0.1474 0.2817 0.0879 0.035 Uiso 1 1 calc R . .
C10 C 0.5288(10) 0.0896(9) 0.1675(6) 0.034(3) Uiso 1 1 d . . .
H10 H 0.4916 0.0581 0.1903 0.041 Uiso 1 1 calc R . .
P11 P 0.69399(18) 0.77766(18) 0.21838(12) 0.0092(6) Uani 1 1 d . . .
O11 O 0.5129(5) 0.3263(5) 0.1374(3) 0.0204(19) Uiso 1 1 d . . .
H11' H 0.5272 0.3415 0.1694 0.024 Uiso 1 1 calc R . .
C11 C 0.6075(9) 0.1349(8) 0.1909(5) 0.027(3) Uiso 1 1 d . . .
H11 H 0.6207 0.1389 0.2288 0.032 Uiso 1 1 calc R . .
P12 P 0.88708(19) 0.75841(17) 0.19562(11) 0.0092(6) Uani 1 1 d . . .
O12 O 0.3845(6) 0.2717(5) 0.0737(3) 0.023(2) Uiso 1 1 d . . .
C12 C 0.6645(8) 0.1734(8) 0.1549(5) 0.022(3) Uiso 1 1 d . . .
H12 H 0.7197 0.2023 0.1685 0.026 Uiso 1 1 calc R . .
P13 P 0.2617(2) 0.6230(2) 0.47826(13) 0.0227(8) Uani 1 1 d . . .
O13 O 0.3613(5) 0.3846(5) 0.1399(3) 0.021(2) Uiso 1 1 d . A .
C13 C 0.7820(7) 0.2987(7) 0.0869(4) 0.012(2) Uiso 1 1 d . . .
P14 P 0.2132(2) 0.7947(2) 0.48889(13) 0.0228(8) Uani 1 1 d . . .
O14 O 0.1963(6) 0.3906(6) 0.1001(4) 0.033(2) Uiso 1 1 d . A .
C14 C 0.8785(7) 0.3123(7) 0.0887(4) 0.010(2) Uiso 1 1 d . . .
H14 H 0.9157 0.2737 0.0733 0.012 Uiso 1 1 calc R . .
O15 O 0.2592(6) 0.4858(6) 0.1739(4) 0.037(2) Uiso 1 1 d . A .
H15' H 0.2919 0.4900 0.2031 0.045 Uiso 1 1 calc R . .
C15 C 0.9193(8) 0.3820(8) 0.1129(5) 0.020(3) Uiso 1 1 d . . .
H15 H 0.9848 0.3907 0.1144 0.024 Uiso 1 1 calc R . .
O16 O 0.5506(6) 0.3245(6) 0.2364(4) 0.034(2) Uiso 1 1 d . . .
C16 C 0.8663(8) 0.4388(8) 0.1348(5) 0.021(3) Uiso 1 1 d . . .
H16 H 0.8953 0.4860 0.1520 0.025 Uiso 1 1 calc R . .
O17 O 0.4930(7) 0.2448(6) 0.3114(4) 0.038(2) Uiso 1 1 d . . .
H17' H 0.4459 0.2236 0.3246 0.045 Uiso 1 1 calc R . .
C17 C 0.7710(8) 0.4278(7) 0.1320(5) 0.017(3) Uiso 1 1 d . . .
H17 H 0.7347 0.4682 0.1463 0.020 Uiso 1 1 calc R . .
O18 O 0.4107(6) 0.3665(6) 0.2776(4) 0.029(2) Uiso 1 1 d . A .
C18 C 0.7279(8) 0.3578(7) 0.1085(5) 0.018(3) Uiso 1 1 d . . .
H18 H 0.6624 0.3499 0.1071 0.021 Uiso 1 1 calc R . .
O19 O 0.2977(8) 0.4732(7) 0.2725(4) 0.051(3) Uiso 1 1 d . A .
C19 C 0.6691(7) 0.2454(7) -0.1114(4) 0.009(2) Uiso 1 1 d . . .
O20 O 0.2872(8) 0.3636(8) 0.3412(5) 0.067(4) Uiso 1 1 d . A .
H20' H 0.2906 0.3137 0.3464 0.081 Uiso 1 1 calc R . .
C20 C 0.7076(7) 0.2819(7) -0.1555(4) 0.014(3) Uiso 1 1 d . . .
H20 H 0.7381 0.3340 -0.1517 0.017 Uiso 1 1 calc R . .
O21 O 0.0581(11) 0.3663(10) 0.2644(6) 0.037(4) Uiso 0.60 1 d PD A 1
O21' O 0.0262(12) 0.3605(14) 0.2343(9) 0.027(5) Uiso 0.40 1 d PD A 2
C21 C 0.7010(9) 0.2418(8) -0.2046(5) 0.024(3) Uiso 1 1 d . . .
H21 H 0.7261 0.2668 -0.2349 0.029 Uiso 1 1 calc R . .
O22 O 0.7894(10) 0.1943(10) 0.2932(6) 0.085(4) Uiso 1 1 d . . .
O23 O 0.1430(9) 0.2710(8) 0.6055(5) 0.071(4) Uiso 1 1 d . . .
C23 C 0.6576(9) 0.1649(8) -0.2098(5) 0.027(3) Uiso 1 1 d . . .
H23 H 0.6547 0.1372 -0.2436 0.032 Uiso 1 1 calc R . .
C24 C 0.6193(8) 0.1286(8) -0.1673(5) 0.021(3) Uiso 1 1 d . . .
H24 H 0.5897 0.0761 -0.1714 0.025 Uiso 1 1 calc R . .
C25 C 0.6237(7) 0.1690(7) -0.1177(4) 0.013(2) Uiso 1 1 d . . .
H25 H 0.5957 0.1445 -0.0880 0.016 Uiso 1 1 calc R . .
C26 C 0.7888(7) 0.3486(6) -0.0437(4) 0.006(2) Uiso 1 1 d . . .
C27 C 0.8028(7) 0.4319(7) -0.0420(4) 0.010(2) Uiso 1 1 d . . .
H27 H 0.7514 0.4652 -0.0398 0.012 Uiso 1 1 calc R . .
C28 C 0.8911(8) 0.4672(8) -0.0434(4) 0.017(3) Uiso 1 1 d . . .
H28 H 0.9006 0.5246 -0.0427 0.020 Uiso 1 1 calc R . .
C29 C 0.9654(8) 0.4182(8) -0.0459(5) 0.021(3) Uiso 1 1 d . . .
H29 H 1.0260 0.4425 -0.0475 0.025 Uiso 1 1 calc R . .
C30 C 0.9533(8) 0.3338(7) -0.0463(4) 0.016(3) Uiso 1 1 d . . .
H30 H 1.0051 0.3006 -0.0463 0.019 Uiso 1 1 calc R . .
C31 C 0.8648(7) 0.2996(7) -0.0465(4) 0.015(3) Uiso 1 1 d . . .
H31 H 0.8549 0.2423 -0.0487 0.018 Uiso 1 1 calc R . .
C32 C 0.5852(7) 0.3640(7) -0.0472(4) 0.008(2) Uiso 1 1 d . . .
C33 C 0.5775(7) 0.4250(6) -0.0855(4) 0.008(2) Uiso 1 1 d . . .
H33 H 0.6248 0.4341 -0.1096 0.009 Uiso 1 1 calc R . .
C34 C 0.5013(7) 0.4719(7) -0.0882(4) 0.010(2) Uiso 1 1 d . . .
H34 H 0.4963 0.5135 -0.1142 0.012 Uiso 1 1 calc R . .
C35 C 0.4321(7) 0.4589(7) -0.0533(4) 0.012(2) Uiso 1 1 d . . .
H35 H 0.3791 0.4906 -0.0561 0.015 Uiso 1 1 calc R . .
C36 C 0.4396(7) 0.3996(7) -0.0140(4) 0.011(2) Uiso 1 1 d . . .
H36 H 0.3921 0.3913 0.0101 0.013 Uiso 1 1 calc R . .
C37 C 0.5169(7) 0.3527(7) -0.0101(4) 0.010(2) Uiso 1 1 d . . .
H37 H 0.5235 0.3134 0.0173 0.012 Uiso 1 1 calc R . .
C38 C 0.6311(7) 0.6802(7) 0.2198(4) 0.012(2) Uiso 1 1 d . . .
C39 C 0.5352(7) 0.6749(7) 0.2113(4) 0.014(2) Uiso 1 1 d . . .
H39 H 0.5024 0.7218 0.2020 0.017 Uiso 1 1 calc R . .
C40 C 0.4878(8) 0.6010(7) 0.2163(5) 0.020(3) Uiso 1 1 d . . .
H40 H 0.4222 0.5971 0.2106 0.024 Uiso 1 1 calc R . .
C41 C 0.5354(8) 0.5332(8) 0.2296(5) 0.023(3) Uiso 1 1 d . . .
H41 H 0.5023 0.4829 0.2338 0.027 Uiso 1 1 calc R . .
C42 C 0.6300(8) 0.5375(8) 0.2368(5) 0.024(3) Uiso 1 1 d . . .
H42 H 0.6624 0.4900 0.2448 0.029 Uiso 1 1 calc R . .
C43 C 0.6786(8) 0.6114(8) 0.2323(5) 0.021(3) Uiso 1 1 d . . .
H43 H 0.7443 0.6147 0.2377 0.025 Uiso 1 1 calc R . .
C44 C 0.6632(7) 0.8259(7) 0.1556(4) 0.011(2) Uiso 1 1 d . . .
C45 C 0.6928(7) 0.9075(7) 0.1512(4) 0.013(2) Uiso 1 1 d . . .
H45 H 0.7217 0.9365 0.1816 0.016 Uiso 1 1 calc R . .
C46 C 0.6794(8) 0.9453(8) 0.1023(5) 0.023(3) Uiso 1 1 d . . .
H46 H 0.6971 1.0011 0.0995 0.027 Uiso 1 1 calc R . .
C47 C 0.6408(8) 0.9033(7) 0.0574(5) 0.017(3) Uiso 1 1 d . . .
H47 H 0.6335 0.9297 0.0237 0.020 Uiso 1 1 calc R . .
C48 C 0.6128(8) 0.8226(7) 0.0616(5) 0.016(3) Uiso 1 1 d . . .
H48 H 0.5858 0.7938 0.0306 0.019 Uiso 1 1 calc R . .
C49 C 0.6235(7) 0.7834(7) 0.1100(4) 0.012(2) Uiso 1 1 d . . .
H49 H 0.6039 0.7279 0.1126 0.014 Uiso 1 1 calc R . .
C50 C 0.6522(7) 0.8363(7) 0.2718(4) 0.014(2) Uiso 1 1 d . . .
C51 C 0.5774(8) 0.8862(7) 0.2640(5) 0.020(3) Uiso 1 1 d . . .
H51 H 0.5502 0.8935 0.2285 0.024 Uiso 1 1 calc R . .
C52 C 0.5428(9) 0.9247(8) 0.3069(5) 0.030(3) Uiso 1 1 d . . .
H52 H 0.4915 0.9581 0.3014 0.036 Uiso 1 1 calc R . .
C53 C 0.5828(10) 0.9146(9) 0.3576(6) 0.038(4) Uiso 1 1 d . . .
H53 H 0.5593 0.9419 0.3872 0.046 Uiso 1 1 calc R . .
C54 C 0.6572(9) 0.8652(9) 0.3672(6) 0.034(3) Uiso 1 1 d . . .
H54 H 0.6840 0.8584 0.4027 0.041 Uiso 1 1 calc R . .
C55 C 0.6918(8) 0.8259(8) 0.3237(5) 0.021(3) Uiso 1 1 d . . .
H55 H 0.7425 0.7919 0.3294 0.025 Uiso 1 1 calc R . .
C56 C 0.9561(7) 0.6801(7) 0.2248(4) 0.014(2) Uiso 1 1 d . . .
C57 C 0.9497(8) 0.6622(8) 0.2780(5) 0.021(3) Uiso 1 1 d . . .
H57 H 0.9052 0.6869 0.2982 0.025 Uiso 1 1 calc R . .
C58 C 1.0095(10) 0.6072(9) 0.3023(6) 0.040(4) Uiso 1 1 d . . .
H58 H 1.0043 0.5929 0.3390 0.048 Uiso 1 1 calc R . .
C59 C 1.0760(10) 0.5737(9) 0.2731(6) 0.034(3) Uiso 1 1 d . . .
H59 H 1.1184 0.5386 0.2905 0.041 Uiso 1 1 calc R . .
C60 C 1.0818(9) 0.5899(8) 0.2201(5) 0.025(3) Uiso 1 1 d . . .
H60 H 1.1265 0.5651 0.2001 0.030 Uiso 1 1 calc R . .
C61 C 1.0216(8) 0.6433(7) 0.1956(5) 0.017(3) Uiso 1 1 d . . .
H61 H 1.0249 0.6549 0.1584 0.020 Uiso 1 1 calc R . .
C62 C 0.9626(7) 0.8490(7) 0.1980(4) 0.012(2) Uiso 1 1 d . . .
C63 C 1.0393(8) 0.8536(7) 0.1688(5) 0.017(3) Uiso 1 1 d . . .
H63 H 1.0529 0.8091 0.1467 0.020 Uiso 1 1 calc R . .
C64 C 1.0973(8) 0.9232(8) 0.1715(5) 0.020(3) Uiso 1 1 d . . .
H64 H 1.1499 0.9272 0.1508 0.024 Uiso 1 1 calc R . .
C65 C 1.0772(9) 0.9866(9) 0.2048(5) 0.029(3) Uiso 1 1 d . . .
H65 H 1.1175 1.0339 0.2075 0.034 Uiso 1 1 calc R . .
C66 C 1.0001(9) 0.9828(9) 0.2341(5) 0.031(3) Uiso 1 1 d . . .
H66 H 0.9868 1.0273 0.2563 0.037 Uiso 1 1 calc R . .
C67 C 0.9414(8) 0.9126(7) 0.2309(5) 0.020(3) Uiso 1 1 d . . .
H67 H 0.8881 0.9087 0.2511 0.024 Uiso 1 1 calc R . .
C68 C 0.8574(7) 0.7339(7) 0.1258(4) 0.010(2) Uiso 1 1 d . . .
C69 C 0.8562(8) 0.7939(8) 0.0867(5) 0.017(3) Uiso 1 1 d . . .
H69 H 0.8766 0.8479 0.0965 0.020 Uiso 1 1 calc R . .
C70 C 0.8257(8) 0.7756(7) 0.0339(5) 0.016(3) Uiso 1 1 d . . .
H70 H 0.8249 0.8166 0.0073 0.019 Uiso 1 1 calc R . .
C71 C 0.7961(7) 0.6958(7) 0.0202(5) 0.015(3) Uiso 1 1 d . . .
H71 H 0.7749 0.6826 -0.0160 0.017 Uiso 1 1 calc R . .
C72 C 0.7970(7) 0.6368(7) 0.0581(4) 0.015(3) Uiso 1 1 d . . .
H72 H 0.7776 0.5826 0.0479 0.018 Uiso 1 1 calc R . .
C73 C 0.8261(7) 0.6551(7) 0.1113(4) 0.013(2) Uiso 1 1 d . . .
H73 H 0.8248 0.6141 0.1378 0.016 Uiso 1 1 calc R . .
C74 C 0.3280(9) 0.5888(9) 0.5362(5) 0.031(3) Uiso 1 1 d . . .
C75 C 0.3210(10) 0.6233(9) 0.5860(6) 0.038(4) Uiso 1 1 d . . .
H75 H 0.2785 0.6647 0.5899 0.046 Uiso 1 1 calc R . .
C76 C 0.3746(12) 0.5993(11) 0.6310(7) 0.058(5) Uiso 1 1 d . . .
H76 H 0.3677 0.6230 0.6653 0.069 Uiso 1 1 calc R . .
C77 C 0.4370(12) 0.5414(11) 0.6254(7) 0.055(5) Uiso 1 1 d . . .
H77 H 0.4744 0.5253 0.6561 0.066 Uiso 1 1 calc R . .
C78 C 0.4460(15) 0.5080(13) 0.5788(8) 0.074(6) Uiso 1 1 d . . .
H78 H 0.4898 0.4675 0.5760 0.089 Uiso 1 1 calc R . .
C79 C 0.3926(13) 0.5301(12) 0.5318(8) 0.064(5) Uiso 1 1 d . . .
H79 H 0.4008 0.5053 0.4979 0.076 Uiso 1 1 calc R . .
C80 C 0.1769(10) 0.5451(9) 0.4541(6) 0.033(3) Uiso 1 1 d . . .
C81 C 0.2028(16) 0.4697(13) 0.4373(8) 0.077(6) Uiso 1 1 d . . .
H81 H 0.2662 0.4571 0.4393 0.093 Uiso 1 1 calc R . .
C82 C 0.1334(16) 0.4119(15) 0.4174(9) 0.087(7) Uiso 1 1 d . . .
H82 H 0.1502 0.3602 0.4054 0.105 Uiso 1 1 calc R . .
C83 C 0.0446(12) 0.4295(11) 0.4151(7) 0.054(5) Uiso 1 1 d . . .
H83 H -0.0011 0.3903 0.4009 0.064 Uiso 1 1 calc R . .
C84 C 0.0180(12) 0.5013(11) 0.4324(7) 0.052(5) Uiso 1 1 d . . .
H84 H -0.0459 0.5119 0.4317 0.063 Uiso 1 1 calc R . .
C85 C 0.0846(10) 0.5602(10) 0.4515(6) 0.040(4) Uiso 1 1 d . . .
H85 H 0.0659 0.6116 0.4629 0.047 Uiso 1 1 calc R . .
C86 C 0.3430(9) 0.6401(8) 0.4279(5) 0.024(3) Uiso 1 1 d . . .
C87 C 0.3258(10) 0.6162(9) 0.3751(6) 0.036(4) Uiso 1 1 d . . .
H87 H 0.2708 0.5848 0.3643 0.043 Uiso 1 1 calc R . .
C88 C 0.3883(11) 0.6378(10) 0.3374(7) 0.045(4) Uiso 1 1 d . . .
H88 H 0.3756 0.6210 0.3008 0.054 Uiso 1 1 calc R . .
C89 C 0.4683(11) 0.6830(10) 0.3522(7) 0.048(4) Uiso 1 1 d . . .
H89 H 0.5105 0.6976 0.3260 0.057 Uiso 1 1 calc R . .
C90 C 0.4870(11) 0.7070(10) 0.4050(6) 0.045(4) Uiso 1 1 d . . .
H90 H 0.5419 0.7389 0.4153 0.054 Uiso 1 1 calc R . .
C91 C 0.4249(10) 0.6843(9) 0.4441(6) 0.040(4) Uiso 1 1 d . . .
H91 H 0.4386 0.6991 0.4809 0.048 Uiso 1 1 calc R . .
C92 C 0.1219(9) 0.8295(9) 0.5260(5) 0.028(3) Uiso 1 1 d . . .
C93 C 0.0688(10) 0.7771(10) 0.5557(6) 0.042(4) Uiso 1 1 d . . .
H93 H 0.0802 0.7209 0.5559 0.050 Uiso 1 1 calc R . .
C94 C -0.0010(11) 0.8058(10) 0.5851(6) 0.043(4) Uiso 1 1 d . . .
H94 H -0.0382 0.7684 0.6040 0.052 Uiso 1 1 calc R . .
C95 C -0.0173(11) 0.8854(10) 0.5876(6) 0.042(4) Uiso 1 1 d . . .
H95 H -0.0639 0.9040 0.6090 0.051 Uiso 1 1 calc R . .
C96 C 0.0337(13) 0.9388(13) 0.5590(8) 0.068(6) Uiso 1 1 d . . .
H96 H 0.0222 0.9949 0.5599 0.082 Uiso 1 1 calc R . .
C97 C 0.1038(12) 0.9103(11) 0.5282(7) 0.055(5) Uiso 1 1 d . . .
H97 H 0.1394 0.9479 0.5084 0.066 Uiso 1 1 calc R . .
C98 C 0.2004(9) 0.8300(9) 0.4202(5) 0.030(3) Uiso 1 1 d . . .
C99 C 0.1686(10) 0.7754(10) 0.3801(6) 0.040(4) Uiso 1 1 d . . .
H99 H 0.1523 0.7209 0.3888 0.048 Uiso 1 1 calc R . .
C100 C 0.1602(11) 0.8002(10) 0.3267(7) 0.048(4) Uiso 1 1 d . . .
H100 H 0.1405 0.7628 0.2985 0.057 Uiso 1 1 calc R . .
C101 C 0.1809(12) 0.8790(11) 0.3160(7) 0.056(5) Uiso 1 1 d . . .
H101 H 0.1735 0.8963 0.2796 0.068 Uiso 1 1 calc R . .
C102 C 0.2109(12) 0.9330(12) 0.3537(7) 0.060(5) Uiso 1 1 d . . .
H102 H 0.2256 0.9874 0.3441 0.072 Uiso 1 1 calc R . .
C103 C 0.2210(11) 0.9099(11) 0.4084(7) 0.051(4) Uiso 1 1 d . . .
H103 H 0.2412 0.9483 0.4360 0.061 Uiso 1 1 calc R . .
C104 C 0.3185(9) 0.8412(8) 0.5202(5) 0.025(3) Uiso 1 1 d . . .
C105 C 0.3922(10) 0.8672(9) 0.4896(6) 0.038(4) Uiso 1 1 d . . .
H105 H 0.3856 0.8641 0.4513 0.045 Uiso 1 1 calc R . .
C106 C 0.4745(12) 0.8974(10) 0.5160(7) 0.051(4) Uiso 1 1 d . . .
H106 H 0.5245 0.9156 0.4957 0.061 Uiso 1 1 calc R . .
C107 C 0.4837(11) 0.9010(10) 0.5712(6) 0.046(4) Uiso 1 1 d . . .
H107 H 0.5405 0.9214 0.5889 0.055 Uiso 1 1 calc R . .
C108 C 0.4123(11) 0.8757(10) 0.6017(7) 0.046(4) Uiso 1 1 d . . .
H108 H 0.4193 0.8791 0.6400 0.055 Uiso 1 1 calc R . .
C109 C 0.3297(10) 0.8452(9) 0.5756(6) 0.033(3) Uiso 1 1 d . . .
H109 H 0.2803 0.8270 0.5963 0.040 Uiso 1 1 calc R . .
C110 C 0.801(2) 0.335(2) 0.2779(13) 0.144(12) Uiso 1 1 d . . .
H11A H 0.7502 0.3336 0.2496 0.216 Uiso 1 1 calc R . .
H11B H 0.8479 0.3768 0.2699 0.216 Uiso 1 1 calc R . .
H11C H 0.7766 0.3471 0.3128 0.216 Uiso 1 1 calc R . .
C111 C 0.838(2) 0.264(2) 0.2800(13) 0.136(11) Uiso 1 1 d . . .
H11D H 0.8932 0.2696 0.3061 0.163 Uiso 1 1 calc R . .
H11E H 0.8617 0.2539 0.2442 0.163 Uiso 1 1 calc R . .
C112 C 0.8335(15) 0.1232(13) 0.2875(9) 0.078(6) Uiso 1 1 d . . .
H11F H 0.8954 0.1284 0.3072 0.094 Uiso 1 1 calc R . .
H11G H 0.8427 0.1140 0.2489 0.094 Uiso 1 1 calc R . .
C113 C 0.7813(13) 0.0525(12) 0.3079(8) 0.065(5) Uiso 1 1 d . . .
H11H H 0.7354 0.0315 0.2797 0.098 Uiso 1 1 calc R . .
H11I H 0.7496 0.0689 0.3395 0.098 Uiso 1 1 calc R . .
H11J H 0.8240 0.0102 0.3180 0.098 Uiso 1 1 calc R . .
C114 C 0.0575(16) 0.1481(14) 0.6197(9) 0.091(7) Uiso 1 1 d . . .
H11K H 0.0411 0.0967 0.6006 0.136 Uiso 1 1 calc R . .
H11L H 0.0061 0.1630 0.6408 0.136 Uiso 1 1 calc R . .
H11M H 0.1131 0.1422 0.6440 0.136 Uiso 1 1 calc R . .
C115 C 0.0757(14) 0.2112(12) 0.5809(8) 0.071(6) Uiso 1 1 d . . .
H11N H 0.1000 0.1871 0.5485 0.085 Uiso 1 1 calc R . .
H11O H 0.0175 0.2374 0.5697 0.085 Uiso 1 1 calc R . .
C116 C 0.1694(19) 0.3331(16) 0.5740(11) 0.107(9) Uiso 1 1 d . . .
H11P H 0.1141 0.3610 0.5597 0.128 Uiso 1 1 calc R . .
H11Q H 0.2005 0.3117 0.5430 0.128 Uiso 1 1 calc R . .
C117 C 0.2329(19) 0.3911(17) 0.6049(11) 0.121(10) Uiso 1 1 d . . .
H11R H 0.2677 0.4242 0.5800 0.182 Uiso 1 1 calc R . .
H11S H 0.2760 0.3616 0.6286 0.182 Uiso 1 1 calc R . .
H11T H 0.1972 0.4263 0.6267 0.182 Uiso 1 1 calc R . .
C118 C 0.2975(18) 0.1907(16) 0.4398(10) 0.103(8) Uiso 1 1 d . . .
H11U H 0.2384 0.2087 0.4227 0.124 Uiso 1 1 calc R . .
H11V H 0.3349 0.1719 0.4107 0.124 Uiso 1 1 calc R . .

loop_
_atom_site_aniso_label
_atom_site_aniso_U_11
_atom_site_aniso_U_22
_atom_site_aniso_U_33
_atom_site_aniso_U_23
_atom_site_aniso_U_13
_atom_site_aniso_U_12
Pt1 0.0056(2) 0.0055(2) 0.0104(2) 0.00233(18) 0.00308(16) -0.00179(17)
Cl1 0.087(5) 0.190(8) 0.092(5) -0.039(5) -0.007(4) -0.002(5)
P1 0.0228(17) 0.0158(19) 0.0175(17) 0.0059(14) 0.0011(13) -0.0055(14)
Pt2 0.0078(2) 0.0081(3) 0.0214(3) -0.0028(2) 0.01197(19) -0.00326(18)
Cl2 0.134(7) 0.162(9) 0.180(9) -0.002(7) -0.004(6) 0.043(6)
P2 0.0203(17) 0.030(2) 0.0172(16) 0.0026(12) 0.0138(13) -0.0067(15)
P3 0.0099(14) 0.0096(16) 0.0146(15) -0.0013(13) 0.0018(12) 0.0028(12)
P4 0.0140(16) 0.023(2) 0.0234(18) -0.0038(15) -0.0004(13) 0.0068(14)
P5 0.0149(15) 0.0078(17) 0.0256(18) 0.0085(14) 0.0101(13) 0.0057(13)
P6 0.0242(18) 0.0125(19) 0.055(2) 0.0170(14) 0.0230(17) 0.0070(15)
P7 0.0193(17) 0.0168(19) 0.0260(18) 0.0000(15) -0.0023(14) -0.0030(14)
P8 0.029(2) 0.031(2) 0.044(2) -0.0257(19) 0.0167(18) -0.0112(18)
P9 0.0044(13) 0.0075(16) 0.0155(15) 0.0043(12) 0.0013(11) -0.0009(11)
P10 0.0057(13) 0.0065(15) 0.0143(15) 0.0035(12) 0.0022(11) -0.0011(11)
P11 0.0060(13) 0.0058(15) 0.0161(15) 0.0003(12) 0.0041(11) -0.0014(11)
P12 0.0099(14) 0.0045(15) 0.0131(15) 0.0017(12) 0.0022(11) -0.0025(12)
P13 0.0235(17) 0.022(2) 0.0226(18) 0.0037(15) 0.0063(14) -0.0011(15)
P14 0.0269(18) 0.022(2) 0.0201(17) 0.0035(15) 0.0047(14) 0.0021(15)

loop_
_atom_type_symbol
_atom_type_description
_atom_type_scat_dispersion_real
_atom_type_scat_dispersion_imag
_atom_type_scat_source
C C 0.0033 0.0016 'International Tables Vol C Tables 4.2.6.8 and 6.1.1.4'
H H 0.0000 0.0000 'International Tables Vol C Tables 4.2.6.8 and 6.1.1.4'
N N 0.0061 0.0033 'International Tables Vol C Tables 4.2.6.8 and 6.1.1.4'
O O 0.0106 0.0060 'International Tables Vol C Tables 4.2.6.8 and 6.1.1.4'
P P 0.1023 0.0942 'International Tables Vol C Tables 4.2.6.8 and 6.1.1.4'
Pt Pt -1.7033 8.3905 'International Tables Vol C Tables 4.2.6.8 and 6.1.1.4'
Cl Cl 0.1484 0.1585 'International Tables Vol C Tables 4.2.6.8 and 6.1.1.4'

loop_
_geom_angle_atom_site_label_1
_geom_angle_atom_site_label_2
_geom_angle_atom_site_label_3
_geom_angle
_geom_angle_site_symmetry_1
_geom_angle_site_symmetry_3
_geom_angle_publ_flag
P7 Pt1 P5 87.38(12) . . ?
P7 Pt1 P1 91.96(12) . . ?
P5 Pt1 P1 176.79(12) . . ?
P7 Pt1 P3 176.56(11) . . ?
P5 Pt1 P3 92.24(11) . . ?
P1 Pt1 P3 88.23(11) . . ?
P7 Pt1 Pt2 92.40(9) . . ?
P5 Pt1 Pt2 91.65(8) . . ?
P1 Pt1 Pt2 91.52(9) . . ?
P3 Pt1 Pt2 91.03(7) . . ?
O2 P1 O1 108.7(5) . . ?
O2 P1 O3 106.1(5) . . ?
O1 P1 O3 101.1(5) . . ?
O2 P1 Pt1 117.4(4) . . ?
O1 P1 Pt1 112.8(3) . . ?
O3 P1 Pt1 109.2(3) . . ?
O21' N1 O21 45.5(13) . . ?
O21' N1 Pt2 130.3(15) . . ?
O21 N1 Pt2 118.1(12) . . ?
C2 C1 C6 119.7(10) . . ?
C2 C1 P9 118.9(8) . . ?
C6 C1 P9 121.2(8) . . ?
N1 Pt2 P8 90.0(3) . . ?
N1 Pt2 P4 88.7(3) . . ?
P8 Pt2 P4 178.75(13) . . ?
N1 Pt2 P2 93.3(3) . . ?
P8 Pt2 P2 92.95(13) . . ?
P4 Pt2 P2 87.29(12) . . ?
N1 Pt2 P6 86.0(3) . . ?
P8 Pt2 P6 86.98(15) . . ?
P4 Pt2 P6 92.76(13) . . ?
P2 Pt2 P6 179.22(12) . . ?
N1 Pt2 Pt1 175.9(3) . . ?
P8 Pt2 Pt1 90.25(10) . . ?
P4 Pt2 Pt1 90.97(8) . . ?
P2 Pt2 Pt1 90.77(9) . . ?
P6 Pt2 Pt1 90.00(8) . . ?
O5 P2 O4 109.1(5) . . ?
O5 P2 O3 107.0(5) . . ?
O4 P2 O3 102.7(5) . . ?
O5 P2 Pt2 114.1(4) . . ?
O4 P2 Pt2 113.4(4) . . ?
O3 P2 Pt2 109.8(3) . . ?
C1 C2 C3 120.4(11) . . ?
O6 P3 O7 107.7(4) . . ?
O6 P3 O8 102.9(4) . . ?
O7 P3 O8 105.0(4) . . ?
O6 P3 Pt1 114.2(3) . . ?
O7 P3 Pt1 115.8(3) . . ?
O8 P3 Pt1 110.1(3) . . ?
P2 O3 P1 128.0(6) . . ?
P10 N3 P9 134.9(6) . . ?
C2 C3 C4 119.6(12) . . ?
O9 P4 O10 109.5(5) . . ?
O9 P4 O8 103.3(5) . . ?
O10 P4 O8 106.4(5) . . ?
O9 P4 Pt2 112.6(4) . . ?
O10 P4 Pt2 115.1(4) . . ?
O8 P4 Pt2 109.2(3) . . ?
P12 N4 P11 135.1(6) . . ?
C5 C4 C3 120.6(12) . . ?
O12 P5 O11 109.2(5) . . ?
O12 P5 O13 106.9(5) . . ?
O11 P5 O13 101.0(5) . . ?
O12 P5 Pt1 116.3(4) . . ?
O11 P5 Pt1 113.6(3) . . ?
O13 P5 Pt1 108.5(3) . . ?
P13 N5 P14 140.1(7) . . ?
C4 C5 C6 120.0(11) . . ?
O14 P6 O15 109.2(6) . . ?
O14 P6 O13 107.3(5) . . ?
O15 P6 O13 103.3(5) . . ?
O14 P6 Pt2 113.6(4) . . ?
O15 P6 Pt2 113.3(4) . . ?
O13 P6 Pt2 109.5(3) . . ?
C5 C6 C1 119.7(11) . . ?
O16 P7 O17 107.6(5) . . ?
O16 P7 O18 102.9(5) . . ?
O17 P7 O18 104.8(5) . . ?
O16 P7 Pt1 115.9(4) . . ?
O17 P7 Pt1 115.2(4) . . ?
O18 P7 Pt1 109.2(3) . . ?
C12 C7 C8 120.1(10) . . ?
C12 C7 P9 120.3(9) . . ?
C8 C7 P9 119.3(8) . . ?
O19 P8 O20 109.8(7) . . ?
O19 P8 O18 104.0(6) . . ?
O20 P8 O18 104.4(6) . . ?
O19 P8 Pt2 112.6(5) . . ?
O20 P8 Pt2 114.7(5) . . ?
O18 P8 Pt2 110.5(4) . . ?
P4 O8 P3 128.1(5) . . ?
C9 C8 C7 119.2(11) . . ?
N3 P9 C13 114.6(5) . . ?
N3 P9 C1 110.9(5) . . ?
C13 P9 C1 110.6(5) . . ?
N3 P9 C7 108.7(5) . . ?
C13 P9 C7 107.8(5) . . ?
C1 P9 C7 103.6(5) . . ?
C10 C9 C8 120.7(12) . . ?
N3 P10 C32 110.8(5) . . ?
N3 P10 C26 114.2(5) . . ?
C32 P10 C26 111.5(5) . . ?
N3 P10 C19 109.7(5) . . ?
C32 P10 C19 106.7(5) . . ?
C26 P10 C19 103.4(5) . . ?
C9 C10 C11 122.3(13) . . ?
N4 P11 C50 108.3(5) . . ?
N4 P11 C44 114.4(5) . . ?
C50 P11 C44 108.2(5) . . ?
N4 P11 C38 111.3(5) . . ?
C50 P11 C38 105.2(5) . . ?
C44 P11 C38 109.0(5) . . ?
C12 C11 C10 116.2(12) . . ?
N4 P12 C68 115.1(5) . . ?
N4 P12 C56 108.4(5) . . ?
C68 P12 C56 108.9(5) . . ?
N4 P12 C62 111.2(5) . . ?
C68 P12 C62 107.2(5) . . ?
C56 P12 C62 105.6(5) . . ?
C7 C12 C11 121.3(12) . . ?
N5 P13 C74 111.2(6) . . ?
N5 P13 C86 114.8(6) . . ?
C74 P13 C86 105.5(6) . . ?
N5 P13 C80 106.4(6) . . ?
C74 P13 C80 110.2(7) . . ?
C86 P13 C80 108.7(6) . . ?
P6 O13 P5 127.4(5) . . ?
C14 C13 C18 119.1(10) . . ?
C14 C13 P9 123.3(9) . . ?
C18 C13 P9 117.4(8) . . ?
N5 P14 C92 105.6(6) . . ?
N5 P14 C104 114.4(6) . . ?
C92 P14 C104 106.2(6) . . ?
N5 P14 C98 112.7(6) . . ?
C92 P14 C98 109.8(6) . . ?
C104 P14 C98 107.8(6) . . ?
C15 C14 C13 119.9(11) . . ?
C16 C15 C14 120.6(11) . . ?
C15 C16 C17 120.5(12) . . ?
C16 C17 C18 120.2(12) . . ?
P8 O18 P7 132.2(6) . . ?
C17 C18 C13 119.6(11) . . ?
C20 C19 C25 119.5(10) . . ?
C20 C19 P10 121.0(8) . . ?
C25 C19 P10 119.5(8) . . ?
C21 C20 C19 119.6(11) . . ?
C20 C21 C23 120.2(12) . . ?
C111 O22 C112 116(2) . . ?
C116 O23 C115 116.6(17) . . ?
C24 C23 C21 121.0(13) . . ?
C23 C24 C25 119.5(12) . . ?
C24 C25 C19 120.1(10) . . ?
C27 C26 C31 119.8(10) . . ?
C27 C26 P10 124.7(8) . . ?
C31 C26 P10 115.4(8) . . ?
C26 C27 C28 120.3(10) . . ?
C27 C28 C29 119.3(11) . . ?
C28 C29 C30 121.3(11) . . ?
C31 C30 C29 118.6(11) . . ?
C30 C31 C26 120.6(11) . . ?
C33 C32 C37 119.9(10) . . ?
C33 C32 P10 121.4(8) . . ?
C37 C32 P10 118.7(8) . . ?
C34 C33 C32 119.9(10) . . ?
C33 C34 C35 120.4(10) . . ?
C34 C35 C36 120.5(10) . . ?
C35 C36 C37 119.8(10) . . ?
C36 C37 C32 119.4(10) . . ?
C43 C38 C39 119.9(11) . . ?
C43 C38 P11 119.7(9) . . ?
C39 C38 P11 120.3(9) . . ?
C40 C39 C38 119.6(11) . . ?
C41 C40 C39 120.1(11) . . ?
C42 C41 C40 120.7(12) . . ?
C41 C42 C43 119.9(13) . . ?
C38 C43 C42 119.8(11) . . ?
C49 C44 C45 119.7(10) . . ?
C49 C44 P11 123.0(9) . . ?
C45 C44 P11 116.7(8) . . ?
C46 C45 C44 119.2(11) . . ?
C45 C46 C47 121.1(12) . . ?
C46 C47 C48 119.7(11) . . ?
C49 C48 C47 120.8(11) . . ?
C48 C49 C44 119.5(11) . . ?
C55 C50 C51 119.4(11) . . ?
C55 C50 P11 117.7(9) . . ?
C51 C50 P11 122.7(9) . . ?
C52 C51 C50 120.7(12) . . ?
C53 C52 C51 119.4(13) . . ?
C52 C53 C54 121.6(14) . . ?
C55 C54 C53 118.9(13) . . ?
C50 C55 C54 120.0(12) . . ?
C57 C56 C61 119.8(11) . . ?
C57 C56 P12 118.9(9) . . ?
C61 C56 P12 121.0(9) . . ?
C56 C57 C58 119.3(12) . . ?
C59 C58 C57 120.0(14) . . ?
C60 C59 C58 121.2(14) . . ?
C59 C60 C61 119.0(13) . . ?
C60 C61 C56 120.7(11) . . ?
C63 C62 C67 121.3(11) . . ?
C63 C62 P12 120.7(9) . . ?
C67 C62 P12 118.0(8) . . ?
C62 C63 C64 120.1(11) . . ?
C65 C64 C63 119.0(12) . . ?
C66 C65 C64 121.4(13) . . ?
C65 C66 C67 119.4(13) . . ?
C62 C67 C66 118.8(11) . . ?
C73 C68 C69 119.4(10) . . ?
C73 C68 P12 119.2(8) . . ?
C69 C68 P12 121.1(9) . . ?
C70 C69 C68 120.7(11) . . ?
C69 C70 C71 118.8(11) . . ?
C72 C71 C70 120.9(11) . . ?
C71 C72 C73 120.4(11) . . ?
C72 C73 C68 119.7(11) . . ?
C75 C74 C79 117.7(15) . . ?
C75 C74 P13 120.9(12) . . ?
C79 C74 P13 121.2(12) . . ?
C74 C75 C76 121.5(16) . . ?
C77 C76 C75 119.5(17) . . ?
C78 C77 C76 121(2) . . ?
C77 C78 C79 122(2) . . ?
C74 C79 C78 118.6(18) . . ?
C85 C80 C81 118.7(15) . . ?
C85 C80 P13 119.9(12) . . ?
C81 C80 P13 121.4(13) . . ?
C80 C81 C82 119(2) . . ?
C83 C82 C81 120(2) . . ?
C82 C83 C84 122(2) . . ?
C83 C84 C85 119.6(17) . . ?
C80 C85 C84 120.9(16) . . ?
C87 C86 C91 119.9(13) . . ?
C87 C86 P13 123.4(10) . . ?
C91 C86 P13 116.6(10) . . ?
C86 C87 C88 120.2(14) . . ?
C89 C88 C87 120.8(15) . . ?
C90 C89 C88 119.7(16) . . ?
C89 C90 C91 120.1(15) . . ?
C86 C91 C90 119.2(14) . . ?
C97 C92 C93 117.3(14) . . ?
C97 C92 P14 121.1(11) . . ?
C93 C92 P14 121.5(12) . . ?
C92 C93 C94 120.6(15) . . ?
C95 C94 C93 121.7(16) . . ?
C94 C95 C96 119.3(17) . . ?
C95 C96 C97 119.6(19) . . ?
C92 C97 C96 121.5(17) . . ?
C99 C98 C103 120.6(14) . . ?
C99 C98 P14 118.6(11) . . ?
C103 C98 P14 120.8(12) . . ?
C98 C99 C100 119.9(15) . . ?
C101 C100 C99 118.5(16) . . ?
C102 C101 C100 123.0(18) . . ?
C101 C102 C103 120.2(19) . . ?
C98 C103 C102 117.8(16) . . ?
C109 C104 C105 119.6(12) . . ?
C109 C104 P14 118.7(10) . . ?
C105 C104 P14 121.5(10) . . ?
C106 C105 C104 119.2(14) . . ?
C107 C106 C105 120.1(16) . . ?
C106 C107 C108 121.4(16) . . ?
C107 C108 C109 118.9(15) . . ?
C104 C109 C108 120.8(14) . . ?
C110 C111 O22 122(3) . . ?
O22 C112 C113 112.7(18) . . ?
O23 C115 C114 109.2(17) . . ?
O23 C116 C117 111(2) . . ?
Cl1 C118 Cl2 114.0(15) . . ?

loop_
_geom_bond_atom_site_label_1
_geom_bond_atom_site_label_2
_geom_bond_distance
_geom_bond_site_symmetry_2
_geom_bond_publ_flag
Pt1 P7 2.328(3) . ?
Pt1 P5 2.329(3) . ?
Pt1 P1 2.333(3) . ?
Pt1 P3 2.334(3) . ?
Pt1 Pt2 2.8375(6) . ?
Cl1 C118 1.72(3) . ?
P1 O2 1.516(9) . ?
P1 O1 1.550(9) . ?
P1 O3 1.643(9) . ?
N1 O21' 1.095(17) . ?
N1 O21 1.111(15) . ?
N1 Pt2 2.112(11) . ?
C1 C2 1.384(15) . ?
C1 C6 1.402(15) . ?
C1 P9 1.798(11) . ?
Pt2 P8 2.353(4) . ?
Pt2 P4 2.357(3) . ?
Pt2 P2 2.362(3) . ?
Pt2 P6 2.365(3) . ?
Cl2 C118 1.76(3) . ?
P2 O5 1.529(10) . ?
P2 O4 1.529(9) . ?
P2 O3 1.619(10) . ?
C2 C3 1.385(17) . ?
P3 O6 1.522(8) . ?
P3 O7 1.539(8) . ?
P3 O8 1.634(8) . ?
N3 P10 1.577(9) . ?
N3 P9 1.589(9) . ?
C3 C4 1.391(17) . ?
P4 O9 1.529(9) . ?
P4 O10 1.531(9) . ?
P4 O8 1.612(8) . ?
N4 P12 1.574(9) . ?
N4 P11 1.591(9) . ?
C4 C5 1.377(17) . ?
P5 O12 1.510(9) . ?
P5 O11 1.537(8) . ?
P5 O13 1.631(9) . ?
N5 P13 1.578(11) . ?
N5 P14 1.579(11) . ?
C5 C6 1.388(17) . ?
P6 O14 1.527(10) . ?
P6 O15 1.536(10) . ?
P6 O13 1.610(9) . ?
P7 O16 1.517(10) . ?
P7 O17 1.535(10) . ?
P7 O18 1.631(10) . ?
C7 C12 1.367(16) . ?
C7 C8 1.401(15) . ?
C7 P9 1.799(11) . ?
P8 O19 1.531(12) . ?
P8 O20 1.533(13) . ?
P8 O18 1.591(9) . ?
C8 C9 1.372(16) . ?
P9 C13 1.784(11) . ?
C9 C10 1.337(18) . ?
P10 C32 1.792(11) . ?
P10 C26 1.800(10) . ?
P10 C19 1.800(11) . ?
C10 C11 1.419(18) . ?
P11 C50 1.793(11) . ?
P11 C44 1.798(11) . ?
P11 C38 1.812(11) . ?
C11 C12 1.398(17) . ?
P12 C68 1.796(11) . ?
P12 C56 1.800(12) . ?
P12 C62 1.808(11) . ?
P13 C74 1.785(14) . ?
P13 C86 1.795(13) . ?
P13 C80 1.804(14) . ?
C13 C14 1.403(15) . ?
C13 C18 1.407(16) . ?
P14 C92 1.781(14) . ?
P14 C104 1.797(13) . ?
P14 C98 1.809(14) . ?
C14 C15 1.379(16) . ?
C15 C16 1.374(17) . ?
C16 C17 1.381(16) . ?
C17 C18 1.389(16) . ?
C19 C20 1.394(15) . ?
C19 C25 1.397(15) . ?
C20 C21 1.376(17) . ?
C21 C23 1.391(18) . ?
O22 C111 1.37(3) . ?
O22 C112 1.38(2) . ?
O23 C116 1.35(3) . ?
O23 C115 1.45(2) . ?
C23 C24 1.359(17) . ?
C24 C25 1.391(16) . ?
C26 C27 1.381(15) . ?
C26 C31 1.403(15) . ?
C27 C28 1.383(15) . ?
C28 C29 1.384(17) . ?
C29 C30 1.397(17) . ?
C30 C31 1.376(15) . ?
C32 C33 1.396(15) . ?
C32 C37 1.405(14) . ?
C33 C34 1.378(15) . ?
C34 C35 1.382(15) . ?
C35 C36 1.391(15) . ?
C36 C37 1.391(15) . ?
C38 C43 1.383(17) . ?
C38 C39 1.390(15) . ?
C39 C40 1.382(16) . ?
C40 C41 1.375(17) . ?
C41 C42 1.368(17) . ?
C42 C43 1.389(17) . ?
C44 C49 1.399(15) . ?
C44 C45 1.402(16) . ?
C45 C46 1.377(16) . ?
C46 C47 1.379(16) . ?
C47 C48 1.381(16) . ?
C48 C49 1.376(15) . ?
C50 C55 1.388(16) . ?
C50 C51 1.397(16) . ?
C51 C52 1.375(17) . ?
C52 C53 1.365(19) . ?
C53 C54 1.39(2) . ?
C54 C55 1.391(18) . ?
C56 C57 1.365(16) . ?
C56 C61 1.394(16) . ?
C57 C58 1.398(19) . ?
C58 C59 1.38(2) . ?
C59 C60 1.354(18) . ?
C60 C61 1.387(17) . ?
C62 C63 1.369(15) . ?
C62 C67 1.384(16) . ?
C63 C64 1.389(16) . ?
C64 C65 1.383(18) . ?
C65 C66 1.374(18) . ?
C66 C67 1.402(18) . ?
C68 C73 1.391(15) . ?
C68 C69 1.395(16) . ?
C69 C70 1.379(16) . ?
C70 C71 1.397(16) . ?
C71 C72 1.362(16) . ?
C72 C73 1.386(15) . ?
C74 C75 1.371(19) . ?
C74 C79 1.39(2) . ?
C75 C76 1.39(2) . ?
C76 C77 1.36(2) . ?
C77 C78 1.30(2) . ?
C78 C79 1.42(3) . ?
C80 C85 1.37(2) . ?
C80 C81 1.39(2) . ?
C81 C82 1.41(3) . ?
C82 C83 1.33(3) . ?
C83 C84 1.34(2) . ?
C84 C85 1.39(2) . ?
C86 C87 1.367(18) . ?
C86 C91 1.395(19) . ?
C87 C88 1.39(2) . ?
C88 C89 1.37(2) . ?
C89 C90 1.37(2) . ?
C90 C91 1.41(2) . ?
C92 C97 1.37(2) . ?
C92 C93 1.38(2) . ?
C93 C94 1.39(2) . ?
C94 C95 1.35(2) . ?
C95 C96 1.36(2) . ?
C96 C97 1.41(2) . ?
C98 C99 1.38(2) . ?
C98 C103 1.38(2) . ?
C99 C100 1.39(2) . ?
C100 C101 1.35(2) . ?
C101 C102 1.32(2) . ?
C102 C103 1.41(2) . ?
C104 C109 1.376(18) . ?
C104 C105 1.407(19) . ?
C105 C106 1.39(2) . ?
C106 C107 1.37(2) . ?
C107 C108 1.38(2) . ?
C108 C109 1.39(2) . ?
C110 C111 1.32(4) . ?
C112 C113 1.47(3) . ?
C114 C115 1.45(3) . ?
C116 C117 1.47(3) . ?
